data_7030177
loop_
_publ_author_name
'Sharma, Rakesh K.'
'Kedarnath, G.'
'Wadawale, Amey'
'Betty, C. A.'
'Vishwanadh, B.'
'Jain, Vimal K.'

_publ_section_title
;
 Diorganotin(IV) 2-pyridyl selenolates: synthesis, structures and their
 utility as molecular precursors for the preparation of tin selenide
 nanocrystals and thin films.
;
_journal_issue 39
_journal_name_full 'Dalton transactions (Cambridge, England : 2003)'
_journal_page_first 12129
_journal_page_last 12138
_journal_paper_doi 10.1039/c2dt31197f
_journal_volume 41
_journal_year 2012
_chemical_formula_sum 'C8 H12 Cl N Se Sn'
_chemical_formula_weight 355.29
_chemical_name_systematic
;
?
;
_space_group_IT_number 14
_symmetry_cell_setting monoclinic
_symmetry_Int_Tables_number 14
_symmetry_space_group_name_Hall '-P 2ybc'
_symmetry_space_group_name_H-M 'P 1 21/c 1'
_atom_sites_solution_hydrogens geom
_atom_sites_solution_primary direct
_atom_sites_solution_secondary difmap
_audit_creation_method SHELXL-97
_cell_angle_alpha 90.00
_cell_angle_beta 112.521(19)
_cell_angle_gamma 90.00
_cell_formula_units_Z 4
_cell_length_a 10.146(3)
_cell_length_b 9.916(3)
_cell_length_c 13.060(3)
_cell_measurement_reflns_used 25
_cell_measurement_temperature 298(2)
_cell_measurement_theta_max 12.1
_cell_measurement_theta_min 7.9
_cell_volume 1213.7(6)
_computing_cell_refinement WinAFC
_computing_data_collection WinAFC
_computing_data_reduction CrystalStructure
_computing_molecular_graphics 'Ortep 3 for windows'
_computing_publication_material 'WinGX 1.70.01'
_computing_structure_refinement 'SHELXL-97 (Sheldrick, 1997)'
_computing_structure_solution SIR92
_diffrn_ambient_temperature 298(2)
_diffrn_measured_fraction_theta_full 0.998
_diffrn_measured_fraction_theta_max 0.998
_diffrn_measurement_device_type 'Rigaku AFC7S'
_diffrn_measurement_method \w-2\q
_diffrn_radiation_monochromator graphite
_diffrn_radiation_source 'fine-focus sealed tube'
_diffrn_radiation_type MoK\a
_diffrn_radiation_wavelength 0.71069
_diffrn_reflns_av_R_equivalents 0.0444
_diffrn_reflns_av_sigmaI/netI 0.1806
_diffrn_reflns_limit_h_max 12
_diffrn_reflns_limit_h_min -13
_diffrn_reflns_limit_k_max 12
_diffrn_reflns_limit_k_min 0
_diffrn_reflns_limit_l_max 12
_diffrn_reflns_limit_l_min -17
_diffrn_reflns_number 3354
_diffrn_reflns_theta_full 27.54
_diffrn_reflns_theta_max 27.54
_diffrn_reflns_theta_min 2.66
_diffrn_standards_decay_% -8.05
_diffrn_standards_interval_count 150
_diffrn_standards_number 3
_exptl_absorpt_coefficient_mu 5.279
_exptl_absorpt_correction_T_max 0.6203
_exptl_absorpt_correction_T_min 0.2266
_exptl_absorpt_correction_type psi-scan
_exptl_absorpt_process_details '(North, Phillips & Mathews, 1968)'
_exptl_crystal_colour colorless
_exptl_crystal_density_diffrn 1.944
_exptl_crystal_density_method 'not measured'
_exptl_crystal_description block
_exptl_crystal_F_000 672
_exptl_crystal_size_max 0.40
_exptl_crystal_size_mid 0.25
_exptl_crystal_size_min 0.10
_refine_diff_density_max 0.613
_refine_diff_density_min -1.109
_refine_diff_density_rms 0.148
_refine_ls_extinction_method none
_refine_ls_goodness_of_fit_ref 0.910
_refine_ls_hydrogen_treatment constr
_refine_ls_matrix_type full
_refine_ls_number_parameters 112
_refine_ls_number_reflns 2797
_refine_ls_number_restraints 0
_refine_ls_restrained_S_all 0.910
_refine_ls_R_factor_all 0.2079
_refine_ls_R_factor_gt 0.0515
_refine_ls_shift/su_max 0.000
_refine_ls_shift/su_mean 0.000
_refine_ls_structure_factor_coef Fsqd
_refine_ls_weighting_details 'calc w=1/[\s^2^(Fo^2^)+(0.0169P)^2^+0.0000P] where P=(Fo^2^+2Fc^2^)/3'
_refine_ls_weighting_scheme calc
_refine_ls_wR_factor_gt 0.0858
_refine_ls_wR_factor_ref 0.1197
_reflns_number_gt 1028
_reflns_number_total 2797
_reflns_threshold_expression >2sigma(I)
_cod_data_source_file c2dt31197f.txt
_cod_data_source_block Sn(SepyMe)Me2Cl
_cod_original_cell_volume 1213.6(5)
_cod_database_code 7030177

loop_
_symmetry_equiv_pos_as_xyz
'x, y, z'
'-x, y+1/2, -z+1/2'
'-x, -y, -z'
'x, -y-1/2, z-1/2'

loop_
_atom_site_label
_atom_site_type_symbol
_atom_site_fract_x
_atom_site_fract_y
_atom_site_fract_z
_atom_site_U_iso_or_equiv
_atom_site_adp_type
_atom_site_occupancy
_atom_site_symmetry_multiplicity
_atom_site_calc_flag
_atom_site_refinement_flags
Sn1 Sn 0.16612(7) 0.15102(8) 0.86984(6) 0.0550(3) Uani 1 1 d .
Se1 Se 0.40581(11) 0.14351(12) 1.03607(9) 0.0639(4) Uani 1 1 d .
Cl1 Cl 0.1570(3) -0.0925(3) 0.8331(3) 0.1002(12) Uani 1 1 d .
N1 N 0.2475(9) 0.3680(9) 0.9567(7) 0.058(2) Uani 1 1 d .
C1 C 0.3696(11) 0.3327(11) 1.0409(9) 0.055(3) Uani 1 1 d .
C7 C -0.0208(10) 0.1644(11) 0.9051(8) 0.076(4) Uani 1 1 d .
H7A H -0.0833 0.2316 0.8584 0.114 Uiso 1 1 calc R
H7B H 0.0047 0.1888 0.9814 0.114 Uiso 1 1 calc R
H7C H -0.0686 0.0787 0.8914 0.114 Uiso 1 1 calc R
C5 C 0.2082(14) 0.4967(14) 0.9504(11) 0.085(4) Uani 1 1 d .
H5 H 0.1228 0.5218 0.8941 0.101 Uiso 1 1 calc R
C3 C 0.4137(14) 0.5557(13) 1.1090(10) 0.078(4) Uani 1 1 d .
H3 H 0.4681 0.6199 1.1594 0.094 Uiso 1 1 calc R
C2 C 0.4584(12) 0.4229(11) 1.1202(10) 0.061(3) Uani 1 1 d .
C4 C 0.2866(16) 0.5946(13) 1.0223(13) 0.091(4) Uani 1 1 d .
H4 H 0.2566 0.6840 1.0140 0.109 Uiso 1 1 calc R
C8 C 0.1828(10) 0.2155(13) 0.7207(8) 0.084(4) Uani 1 1 d .
H8A H 0.1686 0.1399 0.6717 0.126 Uiso 1 1 calc R
H8B H 0.2758 0.2531 0.7369 0.126 Uiso 1 1 calc R
H8C H 0.1115 0.2827 0.6860 0.126 Uiso 1 1 calc R
C6 C 0.5886(11) 0.3765(11) 1.2128(8) 0.075(4) Uani 1 1 d .
H6A H 0.6548 0.4500 1.2383 0.113 Uiso 1 1 calc R
H6B H 0.6318 0.3044 1.1878 0.113 Uiso 1 1 calc R
H6C H 0.5635 0.3451 1.2725 0.113 Uiso 1 1 calc R

loop_
_atom_site_aniso_label
_atom_site_aniso_U_11
_atom_site_aniso_U_22
_atom_site_aniso_U_33
_atom_site_aniso_U_23
_atom_site_aniso_U_13
_atom_site_aniso_U_12
Sn1 0.0512(4) 0.0640(5) 0.0487(4) -0.0007(5) 0.0177(3) 0.0012(5)
Se1 0.0587(7) 0.0508(7) 0.0681(8) -0.0012(7) 0.0086(6) 0.0088(7)
Cl1 0.097(3) 0.071(2) 0.116(3) -0.025(2) 0.022(2) -0.005(2)
N1 0.068(6) 0.045(6) 0.059(6) 0.004(5) 0.024(5) 0.014(5)
C1 0.062(7) 0.054(8) 0.056(7) 0.010(6) 0.032(6) 0.008(6)
C7 0.056(7) 0.112(10) 0.067(7) 0.000(8) 0.032(6) -0.011(7)
C5 0.114(12) 0.072(10) 0.079(10) 0.009(9) 0.050(9) 0.023(9)
C3 0.102(10) 0.062(10) 0.077(9) -0.006(8) 0.042(8) 0.000(8)
C2 0.069(8) 0.037(7) 0.080(8) -0.016(7) 0.031(7) -0.007(6)
C4 0.121(13) 0.039(8) 0.121(12) -0.001(9) 0.056(10) 0.018(8)
C8 0.073(8) 0.132(12) 0.058(7) -0.004(8) 0.037(6) -0.004(8)
C6 0.069(8) 0.078(9) 0.067(8) -0.006(7) 0.013(6) -0.019(7)

loop_
_atom_type_symbol
_atom_type_description
_atom_type_scat_dispersion_real
_atom_type_scat_dispersion_imag
_atom_type_scat_source
C C 0.0033 0.0016 'International Tables Vol C Tables 4.2.6.8 and 6.1.1.4'
H H 0.0000 0.0000 'International Tables Vol C Tables 4.2.6.8 and 6.1.1.4'
N N 0.0061 0.0033 'International Tables Vol C Tables 4.2.6.8 and 6.1.1.4'
Cl Cl 0.1484 0.1585 'International Tables Vol C Tables 4.2.6.8 and 6.1.1.4'
Se Se -0.0929 2.2259 'International Tables Vol C Tables 4.2.6.8 and 6.1.1.4'
Sn Sn -0.6537 1.4246 'International Tables Vol C Tables 4.2.6.8 and 6.1.1.4'

loop_
_geom_angle_atom_site_label_1
_geom_angle_atom_site_label_2
_geom_angle_atom_site_label_3
_geom_angle
C8 Sn1 C7 125.0(4)
C8 Sn1 N1 91.7(4)
C7 Sn1 N1 90.9(4)
C8 Sn1 Cl1 97.3(4)
C7 Sn1 Cl1 97.7(3)
N1 Sn1 Cl1 160.7(2)
C8 Sn1 Se1 113.8(3)
C7 Sn1 Se1 117.0(3)
N1 Sn1 Se1 65.6(2)
Cl1 Sn1 Se1 95.12(9)
C1 Se1 Sn1 82.4(3)
C5 N1 C1 117.3(11)
C5 N1 Sn1 141.4(9)
C1 N1 Sn1 101.1(7)
N1 C1 C2 124.4(10)
N1 C1 Se1 110.8(8)
C2 C1 Se1 124.8(8)
Sn1 C7 H7A 109.5
Sn1 C7 H7B 109.5
H7A C7 H7B 109.5
Sn1 C7 H7C 109.5
H7A C7 H7C 109.5
H7B C7 H7C 109.5
N1 C5 C4 123.7(12)
N1 C5 H5 118.2
C4 C5 H5 118.2
C2 C3 C4 120.6(12)
C2 C3 H3 119.7
C4 C3 H3 119.7
C3 C2 C1 115.9(11)
C3 C2 C6 122.4(11)
C1 C2 C6 121.6(10)
C5 C4 C3 118.0(12)
C5 C4 H4 121.0
C3 C4 H4 121.0
Sn1 C8 H8A 109.5
Sn1 C8 H8B 109.5
H8A C8 H8B 109.5
Sn1 C8 H8C 109.5
H8A C8 H8C 109.5
H8B C8 H8C 109.5
C2 C6 H6A 109.5
C2 C6 H6B 109.5
H6A C6 H6B 109.5
C2 C6 H6C 109.5
H6A C6 H6C 109.5
H6B C6 H6C 109.5

loop_
_geom_bond_atom_site_label_1
_geom_bond_atom_site_label_2
_geom_bond_distance
Sn1 C8 2.117(9)
Sn1 C7 2.120(9)
Sn1 N1 2.425(9)
Sn1 Cl1 2.457(3)
Sn1 Se1 2.5667(14)
Se1 C1 1.917(11)
N1 C5 1.330(13)
N1 C1 1.350(12)
C1 C2 1.404(13)
C7 H7A 0.9600
C7 H7B 0.9600
C7 H7C 0.9600
C5 C4 1.374(15)
C5 H5 0.9300
C3 C2 1.382(14)
C3 C4 1.405(15)
C3 H3 0.9300
C2 C6 1.482(13)
C4 H4 0.9300
C8 H8A 0.9600
C8 H8B 0.9600
C8 H8C 0.9600
C6 H6A 0.9600
C6 H6B 0.9600
C6 H6C 0.9600

loop_
_geom_torsion_atom_site_label_1
_geom_torsion_atom_site_label_2
_geom_torsion_atom_site_label_3
_geom_torsion_atom_site_label_4
_geom_torsion
C8 Sn1 Se1 C1 81.9(5)
C7 Sn1 Se1 C1 -76.5(4)
N1 Sn1 Se1 C1 1.3(3)
Cl1 Sn1 Se1 C1 -177.8(3)
C8 Sn1 N1 C5 67.1(12)
C7 Sn1 N1 C5 -57.9(12)
Cl1 Sn1 N1 C5 -174.8(9)
Se1 Sn1 N1 C5 -177.4(12)
C8 Sn1 N1 C1 -117.3(6)
C7 Sn1 N1 C1 117.6(6)
Cl1 Sn1 N1 C1 0.8(10)
Se1 Sn1 N1 C1 -1.9(5)
C5 N1 C1 C2 -1.4(15)
Sn1 N1 C1 C2 -178.2(8)
C5 N1 C1 Se1 179.3(8)
Sn1 N1 C1 Se1 2.5(6)
Sn1 Se1 C1 N1 -2.3(6)
Sn1 Se1 C1 C2 178.4(9)
C1 N1 C5 C4 1.9(17)
Sn1 N1 C5 C4 177.0(9)
C4 C3 C2 C1 -0.2(17)
C4 C3 C2 C6 -177.5(10)
N1 C1 C2 C3 0.6(16)
Se1 C1 C2 C3 179.8(8)
N1 C1 C2 C6 177.9(9)
Se1 C1 C2 C6 -2.9(14)
N1 C5 C4 C3 -1.7(19)
C2 C3 C4 C5 0.8(18)
